data_7232365
loop_
_publ_author_name
'Tiihonen, Antti'
'Lahtinen, Manu'

_publ_section_title
;
 In-depth structural analysis of lanthanoid coordination networks based on
 a flexible tripodal zwitterionic isonicotinate ligand
;
_journal_issue 14
_journal_name_full CrystEngComm
_journal_page_first 2286
_journal_paper_doi 10.1039/C8CE01015C
_journal_volume 21
_journal_year 2019
_chemical_formula_moiety 'C30 H31 Eu N3 O8, 2.13(Br), 0.87(C F3 O3 S)'
_chemical_formula_sum 'C30.88 H53 Br2.12 Eu F2.62 N3 O21.62 S0.88'
_chemical_formula_weight 1211.78
_space_group_crystal_system triclinic
_space_group_IT_number 2
_space_group_name_Hall '-P 1'
_space_group_name_H-M_alt 'P -1'
_symmetry_space_group_name_Hall '-P 1'
_symmetry_space_group_name_H-M 'P -1'
_atom_sites_solution_hydrogens mixed
_atom_sites_solution_primary iterative
_audit_creation_date 2018-03-26
_audit_creation_method
;
Olex2 1.2
(compiled 2017.08.10 svn.r3458 for OlexSys, GUI svn.r5381)
;
_audit_update_record
;
2018-03-29 deposited with the CCDC.    2019-02-18 downloaded from the CCDC.
;
_cell_angle_alpha 107.624(4)
_cell_angle_beta 103.176(3)
_cell_angle_gamma 99.794(3)
_cell_formula_units_Z 2
_cell_length_a 9.5897(3)
_cell_length_b 14.3802(7)
_cell_length_c 18.8257(8)
_cell_measurement_reflns_used 8356
_cell_measurement_temperature 120.00(10)
_cell_measurement_theta_max 76.7660
_cell_measurement_theta_min 3.3160
_cell_volume 2327.76(19)
_computing_cell_refinement 'CrysAlisPro 1.171.38.43 (Rigaku OD, 2015)'
_computing_data_collection 'CrysAlisPro 1.171.38.43 (Rigaku OD, 2015)'
_computing_data_reduction 'CrysAlisPro 1.171.38.43 (Rigaku OD, 2015)'
_computing_molecular_graphics 'Olex2 (Dolomanov et al., 2009)'
_computing_publication_material 'Olex2 (Dolomanov et al., 2009)'
_computing_structure_refinement 'ShelXL (Sheldrick, 2015)'
_computing_structure_solution
;
Superflip (Palatinus & Chapuis, 2007;Palatinus & van der Lee, 2008;
Palatinus et al., 2012)
;
_diffrn_ambient_environment N~2~
_diffrn_ambient_temperature 120.00(10)
_diffrn_detector 'CCD plate'
_diffrn_detector_area_resol_mean 10.3953
_diffrn_detector_type Atlas
_diffrn_measured_fraction_theta_full 0.994
_diffrn_measured_fraction_theta_max 0.994
_diffrn_measurement_details
;
List of Runs (angles in degrees, time in seconds):

  # Type    Start    End  Width  t~exp~   \w     \q     \k     \f   Frames
#--------------------------------------------------------------------------
  1  \w     13.00 116.00   1.00    1.50    --   41.90  77.00   0.00  103
  2  \w     79.00 175.00   1.00    3.00    --  112.00  77.00 120.00   96
  3  \w    129.00 178.00   1.00    3.00    --  112.00 111.00 150.00   49
  4  \w     57.00 151.00   1.00    3.00    --  112.00 178.00  30.00   94
  5  \w    114.00 176.00   1.00    3.00    --  112.00  61.00-120.00   62
  6  \w    104.00 167.00   1.00    3.00    --  112.00  61.00-150.00   63
  7  \w     87.00 178.00   1.00    3.00    --  112.00  45.00-180.00   91
  8  \w     73.00 116.00   1.00    3.00    --  112.00-111.00-150.00   43
  9  \w     40.00 116.00   1.00    3.00    --  112.00-111.00   0.00   76
 10  \w     48.00 133.00   1.00    3.00    --  112.00 -45.00 150.00   85
 11  \w     36.00 137.00   1.00    3.00    --  112.00 -77.00  60.00  101
 12  \w    -70.00  31.00   1.00    1.50    --  -41.90  57.00 150.00  101
 13  \w    -74.00  31.00   1.00    1.50    --  -41.90  77.00 -90.00  105
;
_diffrn_measurement_device 'four-circle diffractometer'
_diffrn_measurement_device_type 'SuperNova, Dual, Cu at zero, Atlas'
_diffrn_measurement_method '\w scans'
_diffrn_orient_matrix_type 'CrysAlisPro convention (1999,Acta A55,543-557)'
_diffrn_orient_matrix_UB_11 0.0043345000
_diffrn_orient_matrix_UB_12 0.0768020000
_diffrn_orient_matrix_UB_13 -0.0419653000
_diffrn_orient_matrix_UB_21 0.1700673000
_diffrn_orient_matrix_UB_22 0.0207961000
_diffrn_orient_matrix_UB_23 0.0213057000
_diffrn_orient_matrix_UB_31 -0.0147197000
_diffrn_orient_matrix_UB_32 -0.0848691000
_diffrn_orient_matrix_UB_33 -0.0766391000
_diffrn_radiation_monochromator mirror
_diffrn_radiation_probe x-ray
_diffrn_radiation_type CuK\a
_diffrn_radiation_wavelength 1.54184
_diffrn_reflns_av_R_equivalents 0.0323
_diffrn_reflns_av_unetI/netI 0.0455
_diffrn_reflns_Laue_measured_fraction_full 0.994
_diffrn_reflns_Laue_measured_fraction_max 0.994
_diffrn_reflns_limit_h_max 11
_diffrn_reflns_limit_h_min -11
_diffrn_reflns_limit_k_max 17
_diffrn_reflns_limit_k_min -17
_diffrn_reflns_limit_l_max 16
_diffrn_reflns_limit_l_min -22
_diffrn_reflns_number 14473
_diffrn_reflns_point_group_measured_fraction_full 0.994
_diffrn_reflns_point_group_measured_fraction_max 0.994
_diffrn_reflns_theta_full 67.684
_diffrn_reflns_theta_max 67.998
_diffrn_reflns_theta_min 2.580
_diffrn_source 'micro-focus sealed X-ray tube'
_diffrn_source_type 'SuperNova (Cu) X-ray Source'
_exptl_absorpt_coefficient_mu 12.942
_exptl_absorpt_correction_T_max 0.495
_exptl_absorpt_correction_T_min 0.079
_exptl_absorpt_correction_type gaussian
_exptl_absorpt_process_details
;
CrysAlisPro 1.171.38.43 (Rigaku Oxford Diffraction, 2015)
Numerical absorption correction based on gaussian integration over
            a multifaceted crystal model
Empirical absorption correction using spherical harmonics,
 implemented in SCALE3 ABSPACK scaling algorithm.
;
_exptl_crystal_colour 'clear colourless'
_exptl_crystal_colour_lustre clear
_exptl_crystal_colour_primary colourless
_exptl_crystal_density_diffrn 1.729
_exptl_crystal_description block
_exptl_crystal_F_000 1214
_exptl_crystal_size_max 0.245
_exptl_crystal_size_mid 0.086
_exptl_crystal_size_min 0.047
_refine_diff_density_max 2.214
_refine_diff_density_min -1.972
_refine_diff_density_rms 0.149
_refine_ls_extinction_method none
_refine_ls_goodness_of_fit_ref 1.078
_refine_ls_hydrogen_treatment constr
_refine_ls_matrix_type full
_refine_ls_number_parameters 484
_refine_ls_number_reflns 8435
_refine_ls_number_restraints 0
_refine_ls_restrained_S_all 1.078
_refine_ls_R_factor_all 0.0550
_refine_ls_R_factor_gt 0.0528
_refine_ls_shift/su_max 0.001
_refine_ls_shift/su_mean 0.000
_refine_ls_structure_factor_coef Fsqd
_refine_ls_weighting_details 'w=1/[\s^2^(Fo^2^)+(0.0937P)^2^+6.0740P] where P=(Fo^2^+2Fc^2^)/3'
_refine_ls_weighting_scheme calc
_refine_ls_wR_factor_gt 0.1478
_refine_ls_wR_factor_ref 0.1505
_reflns_Friedel_coverage 0.000
_reflns_number_gt 8001
_reflns_number_total 8435
_reflns_threshold_expression 'I > 2\s(I)'
_cod_data_source_file c8ce01015c2.cif
_cod_data_source_block jj003_br_eu_otf_h2o_acet_red3
_cod_depositor_comments 'Adding full bibliography for 7232365--7232385.cif.'
_cod_original_cell_volume 2327.76(18)
_cod_database_code 7232365
_shelx_shelxl_version_number 2018/1
_chemical_oxdiff_formula 'C21 H25 O12 N3 F12 S3 Br1 Eu1'
_chemical_oxdiff_usercomment 'clear colorless block'
_shelx_space_group_comment
;
The symmetry employed for this shelxl refinement is uniquely defined
by the following loop, which should always be used as a source of
symmetry information in preference to the above space-group names.
They are only intended as comments.
;
_reflns_odcompleteness_completeness 99.37
_reflns_odcompleteness_iscentric 1
_reflns_odcompleteness_theta 66.97
_olex2_refinement_description
;
1. Fixed Uiso
 At 1.2 times of:
  All C(H) groups, All C(H,H) groups
 At 1.5 times of:
  All C(H,H,H) groups, All O(H,H) groups
2. Others
 Sof(Br3B)=1-FVAR(1)
 Sof(S1A)=Sof(F8A)=Sof(F6A)=Sof(O4A)=Sof(O3A)=Sof(F7A)=Sof(O2A)=Sof(C5A)=FVAR(1)
3.a Rotating group:
 O1W(H1WA,H1WB), O2W(H2WA,H2WB)
3.b Secondary CH2 refined with riding coordinates:
 C20(H20A,H20B), C10(H10A,H10B), C30(H30A,H30B)
3.c Aromatic/amide H refined with riding coordinates:
 C36(H36), C23(H23), C33(H33), C35(H35), C32(H32), C25(H25), C26(H26),
 C13(H13), C15(H15), C12(H12), C16(H16), C22(H22)
3.d Idealised Me refined as rotating group:
 C8(H8A,H8B,H8C), C7(H7A,H7B,H7C), C9(H9A,H9B,H9C)
;
_olex2_submission_special_instructions 'No special instructions were received'
_oxdiff_exptl_absorpt_empirical_details
;
Empirical correction (ABSPACK) includes:
- Absorption correction using spherical harmonics
- Frame scaling
;
_oxdiff_exptl_absorpt_empirical_full_max 1.723
_oxdiff_exptl_absorpt_empirical_full_min 0.574

loop_
_space_group_symop_operation_xyz
'x, y, z'
'-x, -y, -z'

loop_
_atom_site_label
_atom_site_type_symbol
_atom_site_fract_x
_atom_site_fract_y
_atom_site_fract_z
_atom_site_U_iso_or_equiv
_atom_site_adp_type
_atom_site_occupancy
_atom_site_site_symmetry_order
_atom_site_calc_flag
_atom_site_refinement_flags_posn
_atom_site_refinement_flags_occupancy
_atom_site_disorder_assembly
_atom_site_disorder_group
Eu1 Eu 1.22776(3) 0.01237(2) 0.99442(2) 0.01501(11) Uani 1 1 d . . . .
Br2 Br 1.21123(9) 0.58544(7) 0.70629(5) 0.0475(2) Uani 1 1 d . . . .
Br1 Br 1.26852(9) 0.08124(7) 0.68771(5) 0.0474(2) Uani 1 1 d . . . .
S1A S 0.2991(3) 0.25934(19) 0.39957(13) 0.0223(5) Uani 0.874(5) 1 d . P A 1
O19 O 0.9095(4) 0.0308(3) 0.9253(2) 0.0229(8) Uani 1 1 d . . . .
O38 O 0.6300(4) 0.0423(3) 0.0882(2) 0.0244(8) Uani 1 1 d . . . .
O28 O 0.8387(4) 0.8420(3) 0.9385(2) 0.0233(8) Uani 1 1 d . . . .
O18 O 1.1081(4) 0.0584(3) 0.8862(2) 0.0232(8) Uani 1 1 d . . . .
O29 O 1.0466(4) 0.8592(3) 0.9024(2) 0.0219(8) Uani 1 1 d . . . .
O39 O 0.4272(4) 0.0801(3) 0.1142(2) 0.0255(9) Uani 1 1 d . . . .
F8A F 0.4031(6) 0.1120(3) 0.4270(3) 0.0437(12) Uani 0.874(5) 1 d . P A 1
F6A F 0.1703(5) 0.0921(4) 0.4143(3) 0.0477(13) Uani 0.874(5) 1 d . P A 1
O4A O 0.4462(6) 0.3225(4) 0.4319(3) 0.0324(12) Uani 0.874(5) 1 d . P A 1
O3A O 0.1896(5) 0.3057(4) 0.4269(3) 0.0320(12) Uani 0.874(5) 1 d . P A 1
F7A F 0.3331(6) 0.1970(4) 0.5203(3) 0.0459(12) Uani 0.874(5) 1 d . P A 1
N31 N 0.7985(5) 0.2106(4) 0.3759(2) 0.0204(9) Uani 1 1 d . . . .
O2A O 0.2510(7) 0.1992(5) 0.3172(3) 0.0432(14) Uani 0.874(5) 1 d . P A 1
C20 C 0.6142(6) 0.4692(4) 0.6159(3) 0.0245(12) Uani 1 1 d . . . .
H20A H 0.512651 0.443960 0.617517 0.029 Uiso 1 1 calc R . . .
H20B H 0.605444 0.495524 0.572701 0.029 Uiso 1 1 calc R . . .
C24 C 0.8411(6) 0.7221(4) 0.8227(3) 0.0201(10) Uani 1 1 d . . . .
C36 C 0.6546(6) 0.2076(5) 0.3522(3) 0.0241(11) Uani 1 1 d . . . .
H36 H 0.607162 0.235878 0.389540 0.029 Uiso 1 1 calc R . . .
N21 N 0.6978(5) 0.5555(3) 0.6919(2) 0.0207(9) Uani 1 1 d . . . .
C34 C 0.6457(6) 0.1255(4) 0.2198(3) 0.0181(10) Uani 1 1 d . . . .
C23 C 0.6860(6) 0.6878(4) 0.7985(3) 0.0240(11) Uani 1 1 d . . . .
H23 H 0.629547 0.721930 0.827921 0.029 Uiso 1 1 calc R . . .
C37 C 0.5608(6) 0.0784(4) 0.1331(3) 0.0174(10) Uani 1 1 d . . . .
C5 C 0.8007(6) 0.2760(5) 0.5171(3) 0.0235(11) Uani 1 1 d . . . .
C3 C 0.6834(6) 0.3816(4) 0.5980(3) 0.0197(10) Uani 1 1 d . . . .
C1 C 0.6838(6) 0.2143(4) 0.5996(3) 0.0219(11) Uani 1 1 d . . . .
C33 C 0.7941(6) 0.1303(4) 0.2454(3) 0.0237(11) Uani 1 1 d . . . .
H33 H 0.844172 0.104036 0.208842 0.028 Uiso 1 1 calc R . . .
C35 C 0.5746(6) 0.1642(4) 0.2744(3) 0.0206(11) Uani 1 1 d . . . .
H35 H 0.471859 0.160657 0.258244 0.025 Uiso 1 1 calc R . . .
N11 N 0.7177(6) 0.1167(4) 0.6925(3) 0.0252(10) Uani 1 1 d . . . .
C32 C 0.8699(6) 0.1729(5) 0.3235(3) 0.0278(12) Uani 1 1 d . . . .
H32 H 0.972326 0.176121 0.340913 0.033 Uiso 1 1 calc R . . .
C25 C 0.9201(6) 0.6697(4) 0.7799(3) 0.0232(11) Uani 1 1 d . . . .
H25 H 1.025188 0.691373 0.795276 0.028 Uiso 1 1 calc R . . .
C4 C 0.7625(6) 0.3679(4) 0.5433(3) 0.0231(11) Uani 1 1 d . . . .
C6 C 0.7592(7) 0.1984(4) 0.5434(3) 0.0244(12) Uani 1 1 d . . . .
C26 C 0.8445(6) 0.5848(4) 0.7140(3) 0.0226(11) Uani 1 1 d . . . .
H26 H 0.898182 0.547458 0.684625 0.027 Uiso 1 1 calc R . . .
C10 C 0.6185(7) 0.1273(4) 0.6220(3) 0.0274(12) Uani 1 1 d . . . .
H10A H 0.524136 0.136421 0.632384 0.033 Uiso 1 1 calc R . . .
H10B H 0.595098 0.063707 0.576925 0.033 Uiso 1 1 calc R . . .
C13 C 0.9512(7) 0.1179(5) 0.7682(4) 0.0319(14) Uani 1 1 d . . . .
H13 H 1.055689 0.132105 0.778209 0.038 Uiso 1 1 calc R . . .
C14 C 0.8846(6) 0.0775(4) 0.8142(3) 0.0225(11) Uani 1 1 d . . . .
C27 C 0.9160(6) 0.8163(4) 0.8940(3) 0.0196(10) Uani 1 1 d . . . .
C15 C 0.7331(7) 0.0594(6) 0.7986(4) 0.0355(15) Uani 1 1 d . . . .
H15 H 0.685479 0.034046 0.830469 0.043 Uiso 1 1 calc R . . .
C2 C 0.6483(6) 0.3061(4) 0.6289(3) 0.0221(11) Uani 1 1 d . . . .
C12 C 0.8643(7) 0.1371(6) 0.7077(4) 0.0333(14) Uani 1 1 d . . . .
H12 H 0.909832 0.165327 0.676517 0.040 Uiso 1 1 calc R . . .
C8 C 0.8032(8) 0.4491(5) 0.5109(4) 0.0367(15) Uani 1 1 d . . . .
H8A H 0.911386 0.472836 0.525553 0.055 Uiso 1 1 calc GR . . .
H8B H 0.762189 0.505622 0.532257 0.055 Uiso 1 1 calc GR . . .
H8C H 0.762625 0.421626 0.453889 0.055 Uiso 1 1 calc GR . . .
C7 C 0.5717(7) 0.3238(5) 0.6917(3) 0.0295(13) Uani 1 1 d . . . .
H7A H 0.597888 0.396140 0.722373 0.044 Uiso 1 1 calc GR . . .
H7B H 0.603262 0.287026 0.726047 0.044 Uiso 1 1 calc GR . . .
H7C H 0.464081 0.299634 0.667522 0.044 Uiso 1 1 calc GR . . .
C16 C 0.6510(7) 0.0779(5) 0.7369(4) 0.0342(15) Uani 1 1 d . . . .
H16 H 0.546164 0.063303 0.725256 0.041 Uiso 1 1 calc R . . .
C30 C 0.8910(7) 0.2618(5) 0.4602(3) 0.0293(13) Uani 1 1 d . . . .
H30A H 0.951462 0.328672 0.466968 0.035 Uiso 1 1 calc R . . .
H30B H 0.959851 0.221086 0.472897 0.035 Uiso 1 1 calc R . . .
C9 C 0.7937(9) 0.0981(5) 0.5103(4) 0.0421(17) Uani 1 1 d . . . .
H9A H 0.755783 0.073005 0.453170 0.063 Uiso 1 1 calc GR . . .
H9B H 0.746553 0.049409 0.530013 0.063 Uiso 1 1 calc GR . . .
H9C H 0.901276 0.107084 0.526176 0.063 Uiso 1 1 calc GR . . .
C22 C 0.6161(6) 0.6042(4) 0.7317(3) 0.0246(11) Uani 1 1 d . . . .
H22 H 0.511035 0.581284 0.713946 0.029 Uiso 1 1 calc R . . .
C5A C 0.3019(8) 0.1595(6) 0.4416(5) 0.0341(16) Uani 0.874(5) 1 d . P A 1
C17 C 0.9741(6) 0.0536(4) 0.8800(3) 0.0214(11) Uani 1 1 d . . . .
O1W O 1.3031(6) -0.1329(4) 1.0192(3) 0.0381(11) Uani 1 1 d . . . .
H1WA H 1.240481 -0.162537 1.037235 0.057 Uiso 1 1 d GR . . .
H1WB H 1.390000 -0.113118 1.053193 0.057 Uiso 1 1 d GR . . .
O2W O 1.3942(5) 0.1632(3) 0.9917(2) 0.0314(9) Uani 1 1 d . . . .
H2WA H 1.439366 0.208803 1.039927 0.047 Uiso 1 1 d GR . . .
H2WB H 1.344078 0.194351 0.963766 0.047 Uiso 1 1 d GR . . .
Br3B Br 0.3216(18) 0.2934(11) 0.4251(10) 0.078(5) Uani 0.126(5) 1 d . P A 2

loop_
_atom_site_aniso_label
_atom_site_aniso_U_11
_atom_site_aniso_U_22
_atom_site_aniso_U_33
_atom_site_aniso_U_23
_atom_site_aniso_U_13
_atom_site_aniso_U_12
Eu1 0.01353(17) 0.02285(18) 0.00711(16) 0.00235(11) 0.00149(11) 0.00842(12)
Br2 0.0387(4) 0.0549(5) 0.0577(5) 0.0237(4) 0.0225(4) 0.0169(3)
Br1 0.0472(4) 0.0544(5) 0.0419(4) 0.0168(3) 0.0172(3) 0.0115(4)
S1A 0.0191(10) 0.0266(12) 0.0202(9) 0.0058(8) 0.0058(8) 0.0085(9)
O19 0.025(2) 0.031(2) 0.0160(17) 0.0110(15) 0.0076(15) 0.0099(16)
O38 0.0175(18) 0.039(2) 0.0099(17) -0.0020(15) 0.0031(14) 0.0099(16)
O28 0.025(2) 0.0229(19) 0.0196(18) 0.0003(15) 0.0095(15) 0.0094(16)
O18 0.0188(19) 0.036(2) 0.0175(18) 0.0123(16) 0.0025(14) 0.0135(16)
O29 0.0184(19) 0.0224(19) 0.0186(18) -0.0001(15) 0.0042(14) 0.0049(15)
O39 0.0143(18) 0.048(2) 0.0100(17) 0.0065(16) -0.0001(14) 0.0085(17)
F8A 0.049(3) 0.033(2) 0.052(3) 0.016(2) 0.012(2) 0.018(2)
F6A 0.039(3) 0.038(3) 0.055(3) 0.023(2) -0.004(2) -0.005(2)
O4A 0.020(3) 0.032(3) 0.041(3) 0.012(2) 0.006(2) 0.002(2)
O3A 0.022(2) 0.036(3) 0.039(3) 0.012(2) 0.009(2) 0.014(2)
F7A 0.052(3) 0.058(3) 0.029(2) 0.019(2) 0.007(2) 0.015(2)
N31 0.021(2) 0.031(2) 0.0076(19) 0.0044(17) 0.0032(17) 0.0081(19)
O2A 0.050(3) 0.055(4) 0.028(3) 0.015(3) 0.013(2) 0.021(3)
C20 0.022(3) 0.021(3) 0.018(3) -0.001(2) -0.004(2) 0.005(2)
C24 0.022(3) 0.023(3) 0.014(2) 0.006(2) 0.004(2) 0.009(2)
C36 0.023(3) 0.035(3) 0.015(2) 0.005(2) 0.008(2) 0.013(2)
N21 0.024(2) 0.021(2) 0.013(2) 0.0026(17) 0.0022(17) 0.0060(18)
C34 0.020(3) 0.023(3) 0.011(2) 0.0047(19) 0.004(2) 0.007(2)
C23 0.020(3) 0.027(3) 0.022(3) 0.002(2) 0.009(2) 0.007(2)
C37 0.018(3) 0.020(2) 0.012(2) 0.0046(19) 0.0011(19) 0.003(2)
C5 0.023(3) 0.034(3) 0.008(2) 0.002(2) 0.000(2) 0.010(2)
C3 0.023(3) 0.018(2) 0.011(2) 0.0007(19) 0.0000(19) 0.002(2)
C1 0.026(3) 0.023(3) 0.013(2) 0.007(2) -0.002(2) 0.006(2)
C33 0.021(3) 0.034(3) 0.013(2) 0.003(2) 0.005(2) 0.011(2)
C35 0.015(2) 0.030(3) 0.016(2) 0.005(2) 0.004(2) 0.010(2)
N11 0.026(3) 0.028(2) 0.020(2) 0.0124(19) 0.0011(19) 0.004(2)
C32 0.019(3) 0.046(4) 0.017(3) 0.007(2) 0.004(2) 0.013(3)
C25 0.019(3) 0.026(3) 0.020(3) 0.003(2) 0.003(2) 0.006(2)
C4 0.025(3) 0.025(3) 0.014(2) 0.003(2) 0.002(2) 0.003(2)
C6 0.030(3) 0.028(3) 0.013(2) 0.006(2) 0.000(2) 0.013(2)
C26 0.018(3) 0.027(3) 0.018(3) 0.002(2) 0.004(2) 0.007(2)
C10 0.031(3) 0.028(3) 0.020(3) 0.013(2) -0.002(2) 0.004(2)
C13 0.022(3) 0.054(4) 0.030(3) 0.026(3) 0.010(2) 0.014(3)
C14 0.026(3) 0.026(3) 0.016(2) 0.010(2) 0.005(2) 0.008(2)
C27 0.020(3) 0.020(2) 0.016(2) 0.003(2) 0.001(2) 0.008(2)
C15 0.028(3) 0.053(4) 0.029(3) 0.029(3) 0.001(3) 0.002(3)
C2 0.024(3) 0.023(3) 0.014(2) 0.005(2) 0.001(2) 0.002(2)
C12 0.032(3) 0.054(4) 0.029(3) 0.027(3) 0.015(3) 0.019(3)
C8 0.045(4) 0.031(3) 0.036(3) 0.015(3) 0.019(3) 0.001(3)
C7 0.035(3) 0.038(3) 0.018(3) 0.012(2) 0.009(2) 0.009(3)
C16 0.020(3) 0.051(4) 0.035(3) 0.030(3) 0.003(2) 0.000(3)
C30 0.025(3) 0.043(3) 0.008(2) 0.000(2) -0.003(2) 0.008(3)
C9 0.063(5) 0.039(4) 0.033(3) 0.013(3) 0.017(3) 0.031(4)
C22 0.016(3) 0.031(3) 0.024(3) 0.005(2) 0.005(2) 0.008(2)
C5A 0.024(3) 0.036(4) 0.043(4) 0.019(3) 0.003(3) 0.006(3)
C17 0.027(3) 0.023(3) 0.012(2) 0.005(2) 0.000(2) 0.010(2)
O1W 0.043(3) 0.052(3) 0.032(2) 0.018(2) 0.016(2) 0.035(2)
O2W 0.038(2) 0.031(2) 0.0203(19) 0.0080(17) 0.0057(17) 0.0022(18)
Br3B 0.067(9) 0.067(9) 0.109(13) 0.037(8) 0.022(8) 0.040(7)

loop_
_atom_type_symbol
_atom_type_description
_atom_type_scat_dispersion_real
_atom_type_scat_dispersion_imag
_atom_type_scat_source
C C 0.0181 0.0091 'International Tables Vol C Tables 4.2.6.8 and 6.1.1.4'
H H 0.0000 0.0000 'International Tables Vol C Tables 4.2.6.8 and 6.1.1.4'
Br Br -0.6763 1.2805 'International Tables Vol C Tables 4.2.6.8 and 6.1.1.4'
Eu Eu -8.9294 11.1857 'International Tables Vol C Tables 4.2.6.8 and 6.1.1.4'
F F 0.0727 0.0534 'International Tables Vol C Tables 4.2.6.8 and 6.1.1.4'
N N 0.0311 0.0180 'International Tables Vol C Tables 4.2.6.8 and 6.1.1.4'
O O 0.0492 0.0322 'International Tables Vol C Tables 4.2.6.8 and 6.1.1.4'
S S 0.3331 0.5567 'International Tables Vol C Tables 4.2.6.8 and 6.1.1.4'

loop_
_exptl_crystal_face_index_h
_exptl_crystal_face_index_k
_exptl_crystal_face_index_l
_exptl_crystal_face_perp_dist
1 9 -7 0.0235
0 -4 -8 0.0358
0 4 8 0.0358
6 -2 -2 0.1193
-6 2 2 0.1193
-1 -9 7 0.0235

loop_
_geom_angle_atom_site_label_1
_geom_angle_atom_site_label_2
_geom_angle_atom_site_label_3
_geom_angle
_geom_angle_site_symmetry_1
_geom_angle_site_symmetry_3
O19 Eu1 Eu1 31.45(7) . 2_757
O19 Eu1 Eu1 43.52(9) 2_757 2_757
O19 Eu1 O19 74.97(12) 2_757 .
O19 Eu1 O28 72.05(14) 2_757 2_767
O19 Eu1 O18 119.75(13) 2_757 .
O19 Eu1 O29 78.72(13) 2_757 1_545
O19 Eu1 O39 82.92(13) 2_757 1_656
O19 Eu1 C17 98.00(14) 2_757 .
O19 Eu1 C17 23.03(13) . .
O19 Eu1 O1W 74.11(15) 2_757 .
O19 Eu1 O2W 138.99(14) 2_757 .
O38 Eu1 Eu1 143.39(9) 2_756 2_757
O38 Eu1 O19 120.19(11) 2_756 .
O38 Eu1 O19 145.31(15) 2_756 2_757
O38 Eu1 O28 142.21(15) 2_756 2_767
O38 Eu1 O18 81.63(13) 2_756 .
O38 Eu1 O29 81.84(13) 2_756 1_545
O38 Eu1 O39 96.74(13) 2_756 1_656
O38 Eu1 C17 100.42(14) 2_756 .
O38 Eu1 O1W 72.60(15) 2_756 .
O38 Eu1 O2W 71.45(15) 2_756 .
O28 Eu1 Eu1 60.46(10) 2_767 2_757
O28 Eu1 O19 62.74(12) 2_767 .
O28 Eu1 O18 79.01(13) 2_767 .
O28 Eu1 O29 122.94(13) 2_767 1_545
O28 Eu1 O39 79.18(14) 2_767 1_656
O28 Eu1 C17 70.02(14) 2_767 .
O28 Eu1 O1W 138.57(14) 2_767 .
O28 Eu1 O2W 71.57(15) 2_767 .
O18 Eu1 Eu1 76.23(9) . 2_757
O18 Eu1 O19 44.79(11) . .
O18 Eu1 C17 21.76(14) . .
O18 Eu1 O1W 139.87(15) . .
O18 Eu1 O2W 70.38(14) . .
O29 Eu1 Eu1 64.47(9) 1_545 2_757
O29 Eu1 O19 62.86(12) 1_545 .
O29 Eu1 O18 74.71(14) 1_545 .
O29 Eu1 C17 66.94(14) 1_545 .
O29 Eu1 O1W 71.65(16) 1_545 .
O29 Eu1 O2W 138.39(13) 1_545 .
O39 Eu1 Eu1 118.75(9) 1_656 2_757
O39 Eu1 O19 140.17(12) 1_656 .
O39 Eu1 O18 141.07(15) 1_656 .
O39 Eu1 O29 143.91(14) 1_656 1_545
O39 Eu1 C17 147.06(15) 1_656 .
O39 Eu1 O1W 73.55(16) 1_656 .
O39 Eu1 O2W 72.29(15) 1_656 .
C17 Eu1 Eu1 54.48(11) . 2_757
O1W Eu1 Eu1 107.34(13) . 2_757
O1W Eu1 O19 128.72(15) . .
O1W Eu1 C17 138.59(16) . .
O1W Eu1 O2W 126.06(17) . .
O2W Eu1 Eu1 125.45(11) . 2_757
O2W Eu1 O19 103.99(13) . .
O2W Eu1 C17 86.82(15) . .
O4A S1A O3A 114.2(3) . .
O4A S1A O2A 117.6(4) . .
O4A S1A C5A 104.5(4) . .
O3A S1A O2A 114.3(4) . .
O3A S1A C5A 102.8(4) . .
O2A S1A C5A 100.4(4) . .
Eu1 O19 Eu1 105.03(12) 2_757 .
C17 O19 Eu1 176.2(4) . 2_757
C17 O19 Eu1 78.7(3) . .
C37 O38 Eu1 175.3(4) . 2_756
C27 O28 Eu1 139.8(4) . 2_767
C17 O18 Eu1 112.2(3) . .
C27 O29 Eu1 135.7(3) . 1_565
C37 O39 Eu1 134.8(3) . 1_454
C36 N31 C32 120.8(5) . .
C36 N31 C30 122.1(5) . .
C32 N31 C30 117.0(5) . .
H20A C20 H20B 107.5 . .
N21 C20 H20A 108.5 . .
N21 C20 H20B 108.5 . .
C3 C20 H20A 108.5 . .
C3 C20 H20B 108.5 . .
C3 C20 N21 115.1(4) . .
C23 C24 C27 119.1(5) . .
C25 C24 C23 118.9(5) . .
C25 C24 C27 122.0(5) . .
N31 C36 H36 119.6 . .
N31 C36 C35 120.8(5) . .
C35 C36 H36 119.6 . .
C26 N21 C20 120.5(5) . .
C26 N21 C22 122.5(5) . .
C22 N21 C20 116.8(5) . .
C33 C34 C37 120.6(5) . .
C33 C34 C35 118.8(5) . .
C35 C34 C37 120.6(5) . .
C24 C23 H23 120.3 . .
C22 C23 C24 119.5(5) . .
C22 C23 H23 120.3 . .
O38 C37 O39 126.3(5) . .
O38 C37 C34 117.0(5) . .
O39 C37 C34 116.7(5) . .
C4 C5 C30 119.6(5) . .
C6 C5 C4 121.2(5) . .
C6 C5 C30 119.2(5) . .
C4 C3 C20 121.0(5) . .
C4 C3 C2 120.4(5) . .
C2 C3 C20 118.0(5) . .
C6 C1 C10 120.4(5) . .
C6 C1 C2 121.4(5) . .
C2 C1 C10 117.6(5) . .
C34 C33 H33 119.8 . .
C32 C33 C34 120.3(5) . .
C32 C33 H33 119.8 . .
C36 C35 C34 119.3(5) . .
C36 C35 H35 120.4 . .
C34 C35 H35 120.4 . .
C12 N11 C10 122.1(5) . .
C12 N11 C16 120.4(5) . .
C16 N11 C10 117.3(5) . .
N31 C32 C33 119.9(5) . .
N31 C32 H32 120.0 . .
C33 C32 H32 120.0 . .
C24 C25 H25 120.3 . .
C24 C25 C26 119.3(5) . .
C26 C25 H25 120.3 . .
C5 C4 C8 120.0(5) . .
C3 C4 C5 119.2(5) . .
C3 C4 C8 120.8(5) . .
C5 C6 C1 118.9(5) . .
C5 C6 C9 119.9(6) . .
C1 C6 C9 121.3(6) . .
N21 C26 C25 120.3(5) . .
N21 C26 H26 119.9 . .
C25 C26 H26 119.9 . .
C1 C10 H10A 108.6 . .
C1 C10 H10B 108.6 . .
N11 C10 C1 114.7(5) . .
N11 C10 H10A 108.6 . .
N11 C10 H10B 108.6 . .
H10A C10 H10B 107.6 . .
C14 C13 H13 120.3 . .
C12 C13 H13 120.3 . .
C12 C13 C14 119.4(6) . .
C13 C14 C17 121.5(5) . .
C15 C14 C13 118.5(5) . .
C15 C14 C17 119.9(5) . .
O28 C27 C24 115.4(5) . .
O29 C27 O28 127.5(5) . .
O29 C27 C24 117.1(5) . .
C14 C15 H15 120.0 . .
C16 C15 C14 119.9(6) . .
C16 C15 H15 120.0 . .
C3 C2 C7 120.3(5) . .
C1 C2 C3 118.8(5) . .
C1 C2 C7 121.0(5) . .
N11 C12 C13 121.0(6) . .
N11 C12 H12 119.5 . .
C13 C12 H12 119.5 . .
C4 C8 H8A 109.5 . .
C4 C8 H8B 109.5 . .
C4 C8 H8C 109.5 . .
H8A C8 H8B 109.5 . .
H8A C8 H8C 109.5 . .
H8B C8 H8C 109.5 . .
C2 C7 H7A 109.5 . .
C2 C7 H7B 109.5 . .
C2 C7 H7C 109.5 . .
H7A C7 H7B 109.5 . .
H7A C7 H7C 109.5 . .
H7B C7 H7C 109.5 . .
N11 C16 C15 120.6(6) . .
N11 C16 H16 119.7 . .
C15 C16 H16 119.7 . .
N31 C30 C5 113.8(5) . .
N31 C30 H30A 108.8 . .
N31 C30 H30B 108.8 . .
C5 C30 H30A 108.8 . .
C5 C30 H30B 108.8 . .
H30A C30 H30B 107.7 . .
C6 C9 H9A 109.5 . .
C6 C9 H9B 109.5 . .
C6 C9 H9C 109.5 . .
H9A C9 H9B 109.5 . .
H9A C9 H9C 109.5 . .
H9B C9 H9C 109.5 . .
N21 C22 C23 119.5(5) . .
N21 C22 H22 120.3 . .
C23 C22 H22 120.3 . .
F8A C5A S1A 111.9(5) . .
F8A C5A F6A 108.6(7) . .
F8A C5A F7A 106.3(6) . .
F6A C5A S1A 111.1(5) . .
F6A C5A F7A 106.7(6) . .
F7A C5A S1A 111.9(5) . .
O19 C17 Eu1 78.3(3) . .
O19 C17 O18 124.3(5) . .
O19 C17 C14 117.6(5) . .
O18 C17 Eu1 46.1(2) . .
O18 C17 C14 118.1(5) . .
C14 C17 Eu1 164.1(4) . .
Eu1 O1W H1WA 110.2 . .
Eu1 O1W H1WB 110.2 . .
H1WA O1W H1WB 108.5 . .
Eu1 O2W H2WA 111.4 . .
Eu1 O2W H2WB 111.7 . .
H2WA O2W H2WB 107.2 . .

loop_
_geom_bond_atom_site_label_1
_geom_bond_atom_site_label_2
_geom_bond_distance
_geom_bond_site_symmetry_2
Eu1 Eu1 4.3802(6) 2_757
Eu1 O19 2.366(4) 2_757
Eu1 O19 3.123(4) .
Eu1 O38 2.344(4) 2_756
Eu1 O28 2.368(4) 2_767
Eu1 O18 2.433(4) .
Eu1 O29 2.426(4) 1_545
Eu1 O39 2.400(4) 1_656
Eu1 C17 3.128(5) .
Eu1 O1W 2.461(5) .
Eu1 O2W 2.487(4) .
S1A O4A 1.422(6) .
S1A O3A 1.445(6) .
S1A O2A 1.446(6) .
S1A C5A 1.839(8) .
O19 C17 1.248(7) .
O38 C37 1.237(7) .
O28 C27 1.256(7) .
O18 C17 1.252(7) .
O29 C27 1.248(7) .
O39 C37 1.255(7) .
F8A C5A 1.311(9) .
F6A C5A 1.335(9) .
F7A C5A 1.353(9) .
N31 C36 1.339(7) .
N31 C32 1.358(7) .
N31 C30 1.508(6) .
C20 H20A 0.9900 .
C20 H20B 0.9900 .
C20 N21 1.514(6) .
C20 C3 1.506(8) .
C24 C23 1.403(8) .
C24 C25 1.378(8) .
C24 C27 1.510(7) .
C36 H36 0.9500 .
C36 C35 1.376(8) .
N21 C26 1.325(7) .
N21 C22 1.342(7) .
C34 C37 1.524(7) .
C34 C33 1.377(8) .
C34 C35 1.391(7) .
C23 H23 0.9500 .
C23 C22 1.380(8) .
C5 C4 1.405(8) .
C5 C6 1.387(9) .
C5 C30 1.514(8) .
C3 C4 1.399(8) .
C3 C2 1.408(8) .
C1 C6 1.398(8) .
C1 C10 1.518(8) .
C1 C2 1.400(8) .
C33 H33 0.9500 .
C33 C32 1.371(8) .
C35 H35 0.9500 .
N11 C10 1.512(7) .
N11 C12 1.330(8) .
N11 C16 1.350(8) .
C32 H32 0.9500 .
C25 H25 0.9500 .
C25 C26 1.388(8) .
C4 C8 1.507(8) .
C6 C9 1.513(8) .
C26 H26 0.9500 .
C10 H10A 0.9900 .
C10 H10B 0.9900 .
C13 H13 0.9500 .
C13 C14 1.388(8) .
C13 C12 1.379(9) .
C14 C15 1.377(9) .
C14 C17 1.504(7) .
C15 H15 0.9500 .
C15 C16 1.372(8) .
C2 C7 1.510(8) .
C12 H12 0.9500 .
C8 H8A 0.9800 .
C8 H8B 0.9800 .
C8 H8C 0.9800 .
C7 H7A 0.9800 .
C7 H7B 0.9800 .
C7 H7C 0.9800 .
C16 H16 0.9500 .
C30 H30A 0.9900 .
C30 H30B 0.9900 .
C9 H9A 0.9800 .
C9 H9B 0.9800 .
C9 H9C 0.9800 .
C22 H22 0.9500 .
O1W H1WA 0.8669 .
O1W H1WB 0.8663 .
O2W H2WA 0.8980 .
O2W H2WB 0.8987 .

loop_
_geom_torsion_atom_site_label_1
_geom_torsion_atom_site_label_2
_geom_torsion_atom_site_label_3
_geom_torsion_atom_site_label_4
_geom_torsion
_geom_torsion_site_symmetry_1
Eu1 O19 C17 O18 -1.4(5) .
Eu1 O19 C17 C14 179.0(5) .
Eu1 O28 C27 O29 48.0(9) 2_767
Eu1 O28 C27 C24 -132.6(5) 2_767
Eu1 O18 C17 O19 1.9(7) .
Eu1 O18 C17 C14 -178.5(4) .
Eu1 O29 C27 O28 -4.5(9) 1_565
Eu1 O29 C27 C24 176.1(3) 1_565
Eu1 O39 C37 O38 5.3(9) 1_454
Eu1 O39 C37 C34 -174.8(3) 1_454
O4A S1A C5A F8A -56.5(6) .
O4A S1A C5A F6A -178.2(6) .
O4A S1A C5A F7A 62.7(6) .
O3A S1A C5A F8A -176.1(5) .
O3A S1A C5A F6A 62.2(6) .
O3A S1A C5A F7A -56.9(6) .
N31 C36 C35 C34 -1.8(9) .
O2A S1A C5A F8A 65.8(6) .
O2A S1A C5A F6A -55.9(7) .
O2A S1A C5A F7A -175.0(5) .
C20 N21 C26 C25 174.1(5) .
C20 N21 C22 C23 -175.6(5) .
C20 C3 C4 C5 -167.9(5) .
C20 C3 C4 C8 10.6(8) .
C20 C3 C2 C1 166.1(5) .
C20 C3 C2 C7 -13.1(7) .
C24 C23 C22 N21 1.6(9) .
C24 C25 C26 N21 1.1(9) .
C36 N31 C32 C33 -0.7(9) .
C36 N31 C30 C5 20.0(8) .
N21 C20 C3 C4 -102.9(6) .
N21 C20 C3 C2 86.3(6) .
C34 C33 C32 N31 0.0(10) .
C23 C24 C25 C26 0.2(8) .
C23 C24 C27 O28 18.5(7) .
C23 C24 C27 O29 -162.1(5) .
C37 C34 C33 C32 179.9(5) .
C37 C34 C35 C36 -179.0(5) .
C3 C20 N21 C26 40.0(7) .
C3 C20 N21 C22 -144.6(5) .
C33 C34 C37 O38 2.4(8) .
C33 C34 C37 O39 -177.5(5) .
C33 C34 C35 C36 1.1(8) .
C35 C34 C37 O38 -177.5(5) .
C35 C34 C37 O39 2.6(8) .
C35 C34 C33 C32 -0.2(9) .
C32 N31 C36 C35 1.6(9) .
C32 N31 C30 C5 -164.2(6) .
C25 C24 C23 C22 -1.5(8) .
C25 C24 C27 O28 -162.7(5) .
C25 C24 C27 O29 16.8(8) .
C4 C5 C6 C1 -2.9(8) .
C4 C5 C6 C9 176.2(6) .
C4 C5 C30 N31 -94.8(6) .
C4 C3 C2 C1 -4.8(8) .
C4 C3 C2 C7 176.1(5) .
C6 C5 C4 C3 1.2(8) .
C6 C5 C4 C8 -177.2(5) .
C6 C5 C30 N31 86.2(7) .
C6 C1 C10 N11 94.3(6) .
C6 C1 C2 C3 3.1(8) .
C6 C1 C2 C7 -177.8(5) .
C26 N21 C22 C23 -0.3(9) .
C10 C1 C6 C5 171.8(5) .
C10 C1 C6 C9 -7.3(8) .
C10 C1 C2 C3 -168.2(5) .
C10 C1 C2 C7 10.9(8) .
C10 N11 C12 C13 -173.9(6) .
C10 N11 C16 C15 175.4(6) .
C13 C14 C15 C16 2.2(10) .
C13 C14 C17 Eu1 -13.4(17) .
C13 C14 C17 O19 170.4(6) .
C13 C14 C17 O18 -9.3(8) .
C14 C13 C12 N11 -0.6(11) .
C14 C15 C16 N11 -2.0(11) .
C27 C24 C23 C22 177.4(5) .
C27 C24 C25 C26 -178.7(5) .
C15 C14 C17 Eu1 166.6(11) .
C15 C14 C17 O19 -9.6(8) .
C15 C14 C17 O18 170.7(6) .
C2 C3 C4 C5 2.7(8) .
C2 C3 C4 C8 -178.8(5) .
C2 C1 C6 C5 0.7(8) .
C2 C1 C6 C9 -178.3(6) .
C2 C1 C10 N11 -94.3(6) .
C12 N11 C10 C1 -35.3(8) .
C12 N11 C16 C15 0.3(11) .
C12 C13 C14 C15 -1.0(10) .
C12 C13 C14 C17 179.0(6) .
C16 N11 C10 C1 149.7(6) .
C16 N11 C12 C13 1.0(10) .
C30 N31 C36 C35 177.2(6) .
C30 N31 C32 C33 -176.5(6) .
C30 C5 C4 C3 -177.8(5) .
C30 C5 C4 C8 3.7(8) .
C30 C5 C6 C1 176.1(5) .
C30 C5 C6 C9 -4.8(8) .
C22 N21 C26 C25 -1.1(9) .
C17 C14 C15 C16 -177.8(6) .

loop_
_exptl_oxdiff_crystal_face_indexfrac_h
_exptl_oxdiff_crystal_face_indexfrac_k
_exptl_oxdiff_crystal_face_indexfrac_l
_exptl_oxdiff_crystal_face_x
_exptl_oxdiff_crystal_face_y
_exptl_oxdiff_crystal_face_z
0.9999 9.0000 -6.9994 0.9893 0.2081 -0.2421
-0.0001 -3.9998 -8.0001 0.0285 -0.2536 0.9526
0.0001 3.9998 8.0001 -0.0285 0.2536 -0.9526
5.9999 -1.9994 -1.9997 -0.0436 0.9362 0.2346
-5.9999 1.9994 1.9997 0.0436 -0.9362 -0.2346
-0.9999 -9.0000 6.9994 -0.9893 -0.2081 0.2421

loop_
_smtbx_masks_void_nr
_smtbx_masks_void_average_x
_smtbx_masks_void_average_y
_smtbx_masks_void_average_z
_smtbx_masks_void_volume
_smtbx_masks_void_count_electrons
_smtbx_masks_void_content
1 -0.508 0.500 1.000 679.7 216.7 '22x water'
